data_2007048
loop_
_publ_author_name
'H\"okelek, Tuncer'
'Mert, Y\"uksel'
'\"Unalero\(glu, Canan'

_publ_section_title
<i>catena</i>-Poly[[tetrakis(\m-3,5-dinitrobenzoato-<i>O</i>:<i>O</i>')dicopper(II)]bis[(\m-3,5-dinitrobenzoato-<i>O</i>:<i>O</i>')(methanol-<i>O</i>)copper(II)]]
_journal_issue 3
_journal_name_full 'Acta Crystallographica Section C'
_journal_page_first 310
_journal_page_last 313
_journal_paper_doi 10.1107/S0108270197014613
_journal_volume 54
_journal_year 1998
_chemical_formula_iupac '[Cu3 (C7 H3 N2 O6)6 (C1 H4 O1)2]'
_chemical_formula_moiety 'C44 H26 N12 O38 Cu4'
_chemical_formula_sum 'C44 H26 Cu4 N12 O38'
_chemical_formula_weight 1584.931
_space_group_IT_number 2
_symmetry_cell_setting triclinic
_symmetry_space_group_name_Hall '-P 1'
_symmetry_space_group_name_H-M 'P -1'
_atom_type_scat_source IntTabIV
_cell_angle_alpha 73.426(7)
_cell_angle_beta 71.549(7)
_cell_angle_gamma 62.478(7)
_cell_formula_units_Z 1
_cell_length_a 11.6080(10)
_cell_length_b 11.9860(10)
_cell_length_c 12.7750(10)
_cell_measurement_reflns_used 25
_cell_measurement_temperature 298
_cell_measurement_theta_max 18
_cell_measurement_theta_min 10
_cell_volume 1474.7(2)
_computing_cell_refinement MolEN
_computing_data_collection 'MolEN (Fair, 1990)'
_computing_data_reduction MolEN
_computing_molecular_graphics 'ORTEPII (Johnson, 1976)'
_computing_publication_material MolEN
_computing_structure_refinement MolEN
_computing_structure_solution 'SHELX86 (Sheldrick, 1990)'
_diffrn_measurement_device 'Enraf-Nonius CAD-4'
_diffrn_measurement_method \w/2\q
_diffrn_radiation_type MoK\a
_diffrn_radiation_wavelength 0.71073
_diffrn_reflns_av_R_equivalents 0.017
_diffrn_reflns_limit_h_max 14
_diffrn_reflns_limit_h_min 0
_diffrn_reflns_limit_k_max 14
_diffrn_reflns_limit_k_min -12
_diffrn_reflns_limit_l_max 15
_diffrn_reflns_limit_l_min -14
_diffrn_reflns_number 5726
_diffrn_reflns_theta_max 26.3
_diffrn_standards_decay_% 1
_diffrn_standards_interval_count 250
_diffrn_standards_interval_time 120
_diffrn_standards_number 3
_exptl_absorpt_coefficient_mu 1.540
_exptl_absorpt_correction_T_max 0.735
_exptl_absorpt_correction_T_min 0.643
_exptl_absorpt_correction_type 'empirical via \y scans (MolEN; Fair, 1990)'
_exptl_crystal_colour 'deep blue'
_exptl_crystal_density_diffrn 1.7846
_exptl_crystal_density_method none
_exptl_crystal_description block
_exptl_crystal_size_max 0.30
_exptl_crystal_size_mid 0.25
_exptl_crystal_size_min 0.20
_refine_diff_density_max 1.03
_refine_diff_density_min -0.23
_refine_ls_extinction_method none
_refine_ls_goodness_of_fit_obs 2.31
_refine_ls_hydrogen_treatment 'H atoms riding'
_refine_ls_number_parameters 439
_refine_ls_number_reflns 5438
_refine_ls_R_factor_obs .055
_refine_ls_shift/esd_max 0.01
_refine_ls_structure_factor_coef F
_refine_ls_weighting_details 'w = 1/[\s(I)^2^ + (0.04F^2^)^2^]^1/2^'
_refine_ls_weighting_scheme calc
_refine_ls_wR_factor_obs .070
_reflns_number_observed 5438
_reflns_number_total 5464
_reflns_observed_criterion F>0
_cod_data_source_file ab1512.cif
_cod_data_source_block I
_cod_depositor_comments
;
The following automatic conversions were performed:

'_refine_ls_weighting_scheme' value ' w = 1/[\s(I)^2^ +
(0.04F^2^)^2^]^1/2^' was changed to 'calc'. New tag
'_refine_ls_weighting_details' was created. The value of the new tag
was set to 'w = 1/[\s(I)^2^ + (0.04F^2^)^2^]^1/2^'.

Automatic conversion script
Id: cif_fix_values 3143 2015-03-26 13:38:13Z robertas 
;
_cod_original_formula_sum 'C44 H26 N12 O38 Cu4'
_cod_database_code 2007048

loop_
_symmetry_equiv_pos_as_xyz
x,y,z
-x,-y,-z

loop_
_atom_site_aniso_label
_atom_site_aniso_U_11
_atom_site_aniso_U_22
_atom_site_aniso_U_33
_atom_site_aniso_U_12
_atom_site_aniso_U_13
_atom_site_aniso_U_23
Cu1 .02140(10) .02130(10) .0298(2) -.00700(10) -.00670(10) -.00530(10)
Cu2 .0257(2) .0217(2) .0221(2) -.0033(2) -.0078(2) -.0070(2)
O1 .0346(9) .0217(8) .0520(10) -.0061(6) -.0195(8) -.0089(8)
O2 .0314(9) .0283(9) .0600(10) -.0077(6) -.0158(8) -.0175(8)
O3 .0570(10) .059(2) .203(3) -.0150(10) -.0650(10) -.027(2)
O4 .0680(10) .0640(10) .088(2) -.0473(7) -.0230(10) -.0070(10)
O5 .089(2) .0620(10) .174(2) -.0020(10) -.044(2) -.0790(10)
O6 .0470(10) .0420(10) .086(2) -.0040(10) -.0190(10) -.0250(10)
O7 .0284(9) .0262(9) .0251(9) -.0023(7) -.0074(7) -.0064(7)
O8 .0360(9) .0223(8) .0281(9) -.0035(7) -.0125(7) -.0087(7)
O9 .105(2) .0410(10) .050(2) -.0230(10) -.0270(10) .0050(10)
O10 .123(2) .076(2) .0260(10) -.036(2) -.0170(10) -.0020(10)
O11 .0570(10) .0620(10) .0580(10) -.0203(9) .0010(10) -.0409(9)
O12 .168(4) .0320(10) .060(2) -.002(2) -.025(2) -.0130(10)
O13 .0350(10) .0400(10) .0340(10) -.0143(8) -.0032(9) .0000(10)
O14 .0330(10) .0450(10) .0370(10) -.0180(7) -.0048(9) .0000(10)
O15 .0420(10) .094(2) .084(2) -.0290(10) -.0070(10) .006(2)
O16 .0590(10) .108(2) .054(2) -.0520(10) .0120(10) -.008(2)
O17 .108(2) .119(2) .044(2) -.060(2) -.026(2) .028(2)
O18 .068(2) .098(2) .076(2) -.0360(10) -.0370(10) .020(2)
O19 .0350(10) .0310(10) .0250(10) .0020(8) -.0077(8) -.0066(8)
N1 .0550(10) .0560(10) .069(2) -.0330(9) -.0250(10) -.0080(10)
N2 .0530(10) .0350(10) .052(2) -.0140(10) -.0100(10) -.0180(10)
N3 .064(2) .054(2) .0320(10) -.0240(10) -.0140(10) .0000(10)
N4 .053(2) .0440(10) .051(2) -.0110(10) -.0040(10) -.0280(10)
N5 .075(2) .065(2) .040(2) -.0330(10) -.0240(10) .0040(10)
N6 .0440(10) .066(2) .054(2) -.0310(10) .0070(10) -.0170(10)
C1 .0290(10) .0250(10) .0300(10) -.0118(8) -.0060(10) -.0050(10)
C2 .0340(10) .0220(10) .0300(10) -.0132(8) -.0100(10) -.0030(10)
C3 .0340(10) .0290(10) .0310(10) -.0147(9) -.0090(10) -.0040(10)
C4 .0430(10) .0260(10) .0290(10) -.0130(10) -.0080(10) -.0060(10)
C5 .0510(10) .0340(10) .038(2) -.0238(9) -.0140(10) -.0060(10)
C6 .0430(10) .0400(10) .039(2) -.0242(9) -.0170(10) .0000(10)
C7 .0340(10) .0300(10) .039(2) -.0141(9) -.0110(10) -.0030(10)
C8 .0210(10) .0280(10) .0290(10) -.0084(8) -.0062(9) -.0090(10)
C9 .0270(10) .0300(10) .0280(10) -.0081(9) -.0080(10) -.0100(10)
C10 .0360(10) .0290(10) .034(2) -.0090(10) -.0090(10) -.0080(10)
C11 .0390(10) .0390(10) .0280(10) -.0160(10) -.0080(10) -.0060(10)
C12 .0350(10) .049(2) .0280(10) -.0150(10) -.0040(10) -.0150(10)
C13 .0320(10) .0320(10) .040(2) -.0080(10) -.0050(10) -.0170(10)
C14 .0310(10) .0290(10) .0320(10) -.0070(10) -.0090(10) -.0090(10)
C15 .0330(10) .0290(10) .0300(10) -.0171(8) -.0010(10) -.0090(10)
C16 .0350(10) .0330(10) .0290(10) -.0178(9) -.0030(10) -.0100(10)
C17 .0380(10) .0400(10) .033(2) -.0190(10) -.0010(10) -.0090(10)
C18 .0420(10) .0470(10) .038(2) -.0250(10) .0020(10) -.0140(10)
C19 .055(2) .0520(10) .031(2) -.0340(10) .0020(10) -.0100(10)
C20 .056(2) .0470(10) .030(2) -.0270(10) -.0120(10) -.0050(10)
C21 .0390(10) .0410(10) .034(2) -.0210(10) -.0060(10) -.0080(10)
C22 .057(2) .044(2) .030(2) -.0100(10) -.0120(10) -.0030(10)

loop_
_atom_site_label
_atom_site_fract_x
_atom_site_fract_y
_atom_site_fract_z
_atom_site_U_iso_or_equiv
Cu1 .11692(3) .42435(3) .02274(3) 0.0243(8)
Cu2 .5 0 0 0.0243(8)
O1 .1025(2) .5713(2) .0714(2) 0.0351(5)
O2 .0983(2) .3007(2) -.0356(2) 0.0380(6)
O3 .3572(3) .7694(3) .1315(4) 0.0989(8)
O4 .2758(3) .9727(2) .1044(3) 0.0649(8)
O5 -.2103(4) 1.1906(3) .1963(3) 0.1027(7)
O6 -.3168(3) 1.1216(3) .1408(3) 0.0600(8)
O7 .3113(2) .2924(2) .0563(2) 0.0293(5)
O8 .4358(2) .0935(2) .1222(2) 0.0298(5)
O9 .3840(4) -.0541(3) .5196(3) 0.0685(8)
O10 .2881(4) .0812(3) .6342(2) 0.0773(7)
O11 .1108(3) .5299(3) .4980(2) 0.0576(7)
O12 .1183(5) .5992(3) .3245(3) 0.1014(8)
O13 .1851(2) .4927(2) -.1308(2) 0.0394(6)
O14 .0138(2) .3774(2) .1687(2) 0.0398(6)
O15 .5762(3) .5327(4) -.3860(3) 0.0799(8)
O16 .5633(3) .6595(3) -.5408(3) 0.0735(7)
O17 .1392(4) .9171(4) -.6409(3) 0.0925(7)
O18 -.0340(3) .8942(4) -.5366(3) 0.0824(8)
O19 .3962(2) .1471(2) -.0943(2) 0.0358(6)
N1 .2656(3) .8721(3) .1222(3) 0.0532(8)
N2 -.2175(3) 1.1097(3) .1630(3) 0.0463(8)
N3 .3240(3) .0560(3) .5404(3) 0.0501(9)
N4 .1408(3) .5141(3) .4019(3) 0.0501(9)
N5 .0820(4) .8689(3) -.5573(3) 0.0583(7)
N6 .5138(3) .6126(3) -.4538(3) 0.0538(9)
C1 .0033(3) .6753(3) .0671(3) 0.0278(7)
C2 .0085(3) .7836(3) .0993(3) 0.0279(7)
C3 -.1059(3) .8931(3) .1184(3) 0.0304(7)
C4 -.0958(3) .9929(3) .1441(3) 0.0328(8)
C5 .0218(3) .9893(3) .1486(3) 0.0371(8)
C6 .1335(3) .8787(3) .1277(3) 0.0370(8)
C7 .1295(3) .7744(3) .1059(3) 0.0335(8)
C8 .3554(3) .2071(3) .1328(3) 0.0250(7)
C9 .3129(3) .2359(3) .2505(3) 0.0280(7)
C10 .3393(3) .1361(3) .3395(3) 0.0336(8)
C11 .2976(3) .1619(3) .4464(3) 0.0352(8)
C12 .2312(3) .2855(3) .4697(3) 0.0371(8)
C13 .2096(3) .3809(3) .3800(3) 0.0347(8)
C14 .2471(3) .3603(3) .2707(3) 0.0316(8)
C15 .1094(3) .5774(3) -.1916(3) 0.0297(7)
C16 .1738(3) .6320(3) -.3022(3) 0.0311(7)
C17 .3115(3) .5955(3) -.3276(3) 0.0366(8)
C18 .3688(3) .6509(3) -.4278(3) 0.0404(9)
C19 .2985(3) .7385(3) -.5038(3) 0.0429(9)
C20 .1626(4) .7716(3) -.4761(3) 0.0413(9)
C21 .0992(3) .7202(3) -.3767(3) 0.0363(8)
C22 .4213(4) .1851(4) -.2116(3) 0.0482(8)
H3 -.189 .900 .114 0.0393*
H5 .027 1.059 .165 0.0482*
H7 .208 .698 .095 0.0443*
H10 .386 .050 .327 0.0431*
H12 .203 .302 .544 0.0469*
H14 .229 .430 .211 0.0418*
H17 .364 .534 -.277 0.0456*
H19 .340 .776 -.572 0.0558*
H192 .305 .173 -.059 0.0482*
H211 .006 .746 -.360 0.0482*
H221 .350 .262 -.231 0.0647*
H222 .501 .198 -.235 0.0647*
H223 .431 .121 -.247 0.0647*

loop_
_geom_angle_atom_site_label_1
_geom_angle_atom_site_label_2
_geom_angle_atom_site_label_3
_geom_angle_site_symmetry_3
_geom_angle
_geom_angle_publ_flag
O1 Cu1 O2 . 168.60(10) yes
O1 Cu1 O7 . 97.90(10) yes
O1 Cu1 O13 . 88.60(10) yes
O1 Cu1 O14 . 90.90(10) yes
O2 Cu1 O7 . 93.40(10) yes
O2 Cu1 O13 . 89.20(10) yes
O2 Cu1 O14 . 89.00(10) yes
O7 Cu1 O13 . 95.10(10) yes
O7 Cu1 O14 . 96.40(10) yes
O13 Cu1 O14 . 168.50(10) yes
O8 Cu2 O19 . 92.20(10) yes
Cu1 O1 C1 . 122.1(3) yes
Cu1 O7 C8 . 136.7(2) yes
Cu2 O8 C8 . 132.2(2) yes
Cu1 O13 C15 . 122.0(2) yes
Cu2 O19 C22 . 130.8(2) yes
O3 N1 O4 . 123.7(4) no
O3 N1 C6 . 119.0(4) no
O4 N1 C6 . 117.2(3) no
O5 N2 O6 . 123.8(3) no
O5 N2 C4 . 117.3(4) yes
O6 N2 C4 . 118.8(4) no
O9 N3 O10 . 123.6(3) no
O9 N3 C11 . 118.2(3) no
O10 N3 C11 . 118.2(3) no
O11 N4 O12 . 123.8(4) no
O11 N4 C13 . 117.7(3) no
O12 N4 C13 . 118.6(4) no
O17 N5 O18 . 124.0(4) no
O17 N5 C20 . 117.6(4) no
O18 N5 C20 . 118.4(3) no
O15 N6 O16 . 123.8(4) no
O15 N6 C18 . 117.9(3) no
O16 N6 C18 . 118.4(3) no
O1 C1 C2 . 116.9(3) no
O1 C1 O2 2_565 126.4(3) yes
C1 C2 C3 . 120.1(3) no
C1 C2 C7 . 119.4(2) no
C3 C2 C7 . 120.5(4) no
C2 C3 C4 . 118.2(4) no
N2 C4 C3 . 118.6(5) no
N2 C4 C5 . 118.8(4) no
C3 C4 C5 . 123.2(3) no
C4 C5 C6 . 116.5(4) no
N1 C6 C5 . 119.3(4) yes
N1 C6 C7 . 117.5(3) yes
C5 C6 C7 . 123.1(4) no
C2 C7 C6 . 118.3(3) no
O7 C8 O8 . 125.3(3) yes
O7 C8 C9 . 119.7(2) yes
O8 C8 C9 . 115.1(2) yes
C8 C9 C10 . 119.4(3) no
C8 C9 C14 . 121.0(3) no
C10 C9 C14 . 119.5(3) no
C9 C10 C11 . 119.5(3) no
N3 C11 C10 . 119.3(3) yes
N3 C11 C12 . 118.2(3) yes
C10 C11 C12 . 122.5(3) no
C11 C12 C13 . 116.3(3) no
N4 C13 C12 . 117.6(3) yes
N4 C13 C14 . 118.8(3) yes
C12 C13 C14 . 123.7(3) no
C9 C14 C13 . 118.5(3) no
O13 C15 C16 . 116.8(3) yes
O13 C15 O14 2_565 126.6(3) no
C15 C16 C17 . 119.3(3) no
C15 C16 C21 . 120.8(3) no
C17 C16 C21 . 119.9(3) no
C16 C17 C18 . 118.7(3) no
N6 C18 C17 . 118.4(3) no
N6 C18 C19 . 118.3(3) no
C17 C18 C19 . 123.2(3) no
C18 C19 C20 . 116.4(3) no
N5 C20 C19 . 117.8(3) no
N5 C20 C21 . 119.1(3) no
C19 C20 C21 . 123.2(3) no
C16 C21 C20 . 118.6(3) no
C2 C3 H3 . 120.8(4) no
C4 C3 H3 . 121.0(3) no
C4 C5 H5 . 122.0(3) no
C6 C5 H5 . 121.5(4) no
C2 C7 H7 . 121.0(4) no
C6 C7 H7 . 120.7(4) no
C9 C10 H10 . 120.4(3) no
C11 C10 H10 . 120.1(3) no
C11 C12 H12 . 121.8(3) no
C13 C12 H12 . 121.9(3) no
C9 C14 H14 . 120.6(3) no
C13 C14 H14 . 120.9(3) no
C16 C17 H17 . 120.5(3) no
C18 C17 H17 . 120.8(3) no
C18 C19 H19 . 121.9(4) no
C20 C19 H19 . 121.8(3) no
C16 C21 H211 . 120.6(3) no
C20 C21 H211 . 120.7(3) no
O19 C22 H221 . 109.6(3) no
O19 C22 H222 . 109.1(4) no
O19 C22 H223 . 109.7(4) no
H221 C22 H222 . 109.5(4) no
H221 C22 H223 . 109.5(5) no
H222 C22 H223 . 109.5(3) no

loop_
_geom_bond_atom_site_label_1
_geom_bond_atom_site_label_2
_geom_bond_site_symmetry_1
_geom_bond_site_symmetry_2
_geom_bond_distance
_geom_bond_publ_flag
Cu1 O1 . . 1.951(3) yes
Cu1 O2 . . 1.957(3) yes
Cu1 O7 . . 2.169(2) yes
Cu1 O13 . . 1.959(2) yes
Cu1 O14 . . 1.958(2) yes
Cu2 O8 . . 1.933(2) yes
Cu2 O19 . . 1.937(2) yes
O1 C1 . . 1.248(3) yes
O2 C1 . 2_565 1.248(3) no
O3 N1 . . 1.203(4) yes
O4 N1 . . 1.217(5) yes
O5 N2 . . 1.210(6) yes
O6 N2 . . 1.209(6) yes
O7 C8 . . 1.234(3) yes
O8 C8 . . 1.263(3) yes
O9 N3 . . 1.238(5) yes
O10 N3 . . 1.213(5) yes
O11 N4 . . 1.209(5) yes
O12 N4 . . 1.194(4) yes
O13 C15 . . 1.250(4) no
O14 C15 2_565 . 1.240(4) no
O15 N6 . . 1.213(5) yes
O16 N6 . . 1.192(5) yes
O17 N5 . . 1.212(5) yes
O18 N5 . . 1.191(5) yes
O19 C22 . . 1.410(4) no
N1 C6 . . 1.479(6) no
N2 C4 . . 1.471(4) no
N3 C11 . . 1.465(4) no
N4 C13 . . 1.484(5) no
N5 C20 . . 1.492(5) no
N6 C18 . . 1.474(5) no
C1 C2 . . 1.501(6) no
C2 C3 . . 1.384(4) no
C2 C7 . . 1.386(6) no
C3 C4 . . 1.391(6) no
C4 C5 . . 1.365(6) no
C5 C6 . . 1.381(4) no
C6 C7 . . 1.380(6) no
C8 C9 . . 1.512(5) no
C9 C10 . . 1.385(4) no
C9 C14 . . 1.386(5) no
C10 C11 . . 1.370(5) no
C11 C12 . . 1.389(5) no
C12 C13 . . 1.361(4) no
C13 C14 . . 1.381(5) no
C15 C16 . . 1.495(4) no
C16 C17 . . 1.400(5) no
C16 C21 . . 1.369(4) no
C17 C18 . . 1.380(5) no
C18 C19 . . 1.356(5) no
C19 C20 . . 1.386(5) no
C20 C21 . . 1.383(5) no
C3 H3 . . .950(4) no
C5 H5 . . .950(4) no
C7 H7 . . .950(3) no
C10 H10 . . .950(3) no
C12 H12 . . .950(4) no
C14 H14 . . .950(3) no
C17 H17 . . .950(3) no
C19 H19 . . .950(3) no
C21 H211 . . .950(4) no
C22 H221 . . .950(4) no
C22 H222 . . .950(5) no
C22 H223 . . .950(5) no

loop_
_geom_torsion_atom_site_label_1
_geom_torsion_atom_site_label_2
_geom_torsion_atom_site_label_3
_geom_torsion_atom_site_label_4
_geom_torsion
_geom_torsion_publ_flag
O2 Cu1 O1 C1 5.4(7) no
O7 Cu1 O1 C1 179.5(3) no
O13 Cu1 O1 C1 84.6(3) no
O14 Cu1 O1 C1 -83.9(3) no
O1 Cu1 O7 C8 96.4(3) no
O2 Cu1 O7 C8 -84.7(3) no
O13 Cu1 O7 C8 -174.7(3) no
O14 Cu1 O7 C8 4.6(3) no
O1 Cu1 O13 C15 -82.0(3) no
O2 Cu1 O13 C15 86.8(3) no
O7 Cu1 O13 C15 -179.8(3) no
O14 Cu1 O13 C15 5.8(7) no
O19 Cu2 O8 C8 0.7(3) no
O8 Cu2 O19 C22 148.4(4) no
Cu1 O1 C1 C2 -175.8(2) no
Cu1 O7 C8 O8 124.7(3) no
Cu1 O7 C8 C9 -55.3(5) no
Cu2 O8 C8 O7 -10.7(6) no
Cu2 O8 C8 C9 169.3(2) no
Cu1 O13 C15 C16 173.3(2) no
O3 N1 C6 C5 162.0(4) no
O3 N1 C6 C7 -21.1(6) no
O4 N1 C6 C5 -20.5(5) no
O4 N1 C6 C7 156.5(4) no
O5 N2 C4 C3 172.7(4) no
O5 N2 C4 C5 -9.6(5) no
O6 N2 C4 C3 -10.0(5) no
O6 N2 C4 C5 167.7(3) no
O9 N3 C11 C10 0.1(7) no
O9 N3 C11 C12 -179.5(4) no
O10 N3 C11 C10 178.8(5) no
O10 N3 C11 C12 -0.8(6) no
O11 N4 C13 C12 1.7(6) no
O11 N4 C13 C14 -178.9(4) no
O12 N4 C13 C12 -178.3(5) no
O12 N4 C13 C14 1.1(7) no
O17 N5 C20 C19 -2.8(6) no
O17 N5 C20 C21 176.2(4) no
O18 N5 C20 C19 176.9(4) no
O18 N5 C20 C21 -4.1(6) no
O15 N6 C18 C17 0.9(5) no
O15 N6 C18 C19 -178.9(4) no
O16 N6 C18 C17 179.2(4) no
O16 N6 C18 C19 -0.5(6) no
O1 C1 C2 C3 -167.0(3) no
O1 C1 C2 C7 15.2(5) no
C1 C2 C3 C4 -177.7(3) no
C7 C2 C3 C4 0.1(5) no
C1 C2 C7 C6 175.3(3) no
C3 C2 C7 C6 -2.5(5) no
C2 C3 C4 N2 179.3(3) no
C2 C3 C4 C5 1.7(5) no
N2 C4 C5 C6 -178.5(3) no
C3 C4 C5 C6 -0.9(5) no
C4 C5 C6 N1 175.1(3) no
C4 C5 C6 C7 -1.6(5) no
N1 C6 C7 C2 -173.5(3) no
C5 C6 C7 C2 3.3(5) no
O7 C8 C9 C10 166.6(4) no
O7 C8 C9 C14 -12.9(5) no
O8 C8 C9 C10 -13.5(5) no
O8 C8 C9 C14 167.1(4) no
C8 C9 C10 C11 -178.1(4) no
C14 C9 C10 C11 1.4(6) no
C8 C9 C14 C13 179.5(4) no
C10 C9 C14 C13 0.0(6) no
C9 C10 C11 N3 179.1(4) no
C9 C10 C11 C12 -1.4(7) no
N3 C11 C12 C13 179.5(4) no
C10 C11 C12 C13 -0.1(7) no
C11 C12 C13 N4 -179.1(4) no
C11 C12 C13 C14 1.5(7) no
N4 C13 C14 C9 179.1(4) no
C12 C13 C14 C9 -1.5(6) no
O13 C15 C16 C17 -5.9(5) no
O13 C15 C16 C21 176.4(3) no
C15 C16 C17 C18 -177.1(3) no
C21 C16 C17 C18 0.7(5) no
C15 C16 C21 C20 177.6(3) no
C17 C16 C21 C20 -0.2(5) no
C16 C17 C18 N6 179.6(3) no
C16 C17 C18 C19 -0.7(6) no
N6 C18 C19 C20 179.9(3) no
C17 C18 C19 C20 0.2(6) no
C18 C19 C20 N5 179.3(3) no
C18 C19 C20 C21 0.4(5) no
N5 C20 C21 C16 -179.3(3) no
C19 C20 C21 C16 -0.3(6) no
